data_7232974
loop_
_publ_author_name
'Jin, Tong'
'Zhang, Wen'

_publ_section_title
;
 Geometric H/D isotope effect in a series of organic salts involving short
 O--H&#x22EF;O hydrogen bonds between carboxyl and carboxylate groups
;
_journal_issue 29
_journal_name_full CrystEngComm
_journal_page_first 4238
_journal_paper_doi 10.1039/C9CE00734B
_journal_volume 21
_journal_year 2019
_chemical_formula_moiety 'C8 D F4 O4, C3 H3 D2 N2'
_chemical_formula_sum 'C11 H3 D3 F4 N2 O4'
_chemical_formula_weight 309.18
_space_group_crystal_system orthorhombic
_space_group_IT_number 33
_space_group_name_Hall 'P 2c -2n'
_space_group_name_H-M_alt 'P n a 21'
_symmetry_space_group_name_Hall 'P 2c -2n'
_symmetry_space_group_name_H-M 'P n a 21'
_atom_sites_solution_hydrogens mixed
_audit_creation_method SHELXL-2014/7
_audit_update_record
;
2019-06-13 deposited with the CCDC.    2019-06-26 downloaded from the CCDC.
;
_cell_angle_alpha 90
_cell_angle_beta 90
_cell_angle_gamma 90
_cell_formula_units_Z 4
_cell_length_a 9.7270(5)
_cell_length_b 7.2158(5)
_cell_length_c 17.3952(11)
_cell_measurement_reflns_used 9385
_cell_measurement_temperature 293(2)
_cell_measurement_theta_max 29.595
_cell_measurement_theta_min 2.342
_cell_volume 1220.94(13)
_computing_structure_refinement 'SHELXL-2014/7 (Sheldrick, 2014)'
_diffrn_ambient_temperature 293(2)
_diffrn_measured_fraction_theta_full 1.000
_diffrn_measured_fraction_theta_max 0.919
_diffrn_measurement_device_type 'SuperNova, Dual, Cu at zero, AtlasS2'
_diffrn_radiation_type MoK\a
_diffrn_radiation_wavelength 0.71073
_diffrn_reflns_av_R_equivalents 0.0321
_diffrn_reflns_av_unetI/netI 0.0342
_diffrn_reflns_Laue_measured_fraction_full 1.000
_diffrn_reflns_Laue_measured_fraction_max 0.919
_diffrn_reflns_limit_h_max 10
_diffrn_reflns_limit_h_min -13
_diffrn_reflns_limit_k_max 10
_diffrn_reflns_limit_k_min -8
_diffrn_reflns_limit_l_max 24
_diffrn_reflns_limit_l_min -17
_diffrn_reflns_number 9385
_diffrn_reflns_point_group_measured_fraction_full 0.905
_diffrn_reflns_point_group_measured_fraction_max 0.786
_diffrn_reflns_theta_full 25.242
_diffrn_reflns_theta_max 29.595
_diffrn_reflns_theta_min 2.342
_exptl_absorpt_coefficient_mu 0.166
_exptl_crystal_colour colorless
_exptl_crystal_density_diffrn 1.682
_exptl_crystal_description BLOCK
_exptl_crystal_F_000 616.0
_exptl_crystal_size_max 0.15
_exptl_crystal_size_mid 0.14
_exptl_crystal_size_min 0.12
_refine_diff_density_max 0.204
_refine_diff_density_min -0.319
_refine_diff_density_rms 0.077
_refine_ls_abs_structure_details
;
 Flack x determined using 798 quotients [(I+)-(I-)]/[(I+)+(I-)]
 (Parsons, Flack and Wagner, Acta Cryst. B69 (2013) 249-259).
;
_refine_ls_abs_structure_Flack 0.5(4)
_refine_ls_extinction_method none
_refine_ls_goodness_of_fit_ref 1.070
_refine_ls_hydrogen_treatment mixed
_refine_ls_matrix_type full
_refine_ls_number_parameters 202
_refine_ls_number_reflns 2689
_refine_ls_number_restraints 1
_refine_ls_restrained_S_all 1.070
_refine_ls_R_factor_all 0.0482
_refine_ls_R_factor_gt 0.0379
_refine_ls_shift/su_max 0.000
_refine_ls_shift/su_mean 0.000
_refine_ls_structure_factor_coef Fsqd
_refine_ls_weighting_details 'w=1/[\s^2^(Fo^2^)+(0.0457P)^2^+0.0094P] where P=(Fo^2^+2Fc^2^)/3'
_refine_ls_weighting_scheme calc
_refine_ls_wR_factor_gt 0.0808
_refine_ls_wR_factor_ref 0.0883
_reflns_Friedel_coverage 0.659
_reflns_Friedel_fraction_full 0.804
_reflns_Friedel_fraction_max 0.644
_reflns_number_gt 2277
_reflns_number_total 3421
_reflns_threshold_expression 'I > 2\s(I)'
_cod_data_source_file c9ce00734b2.cif
_cod_data_source_block 11-D
_cod_depositor_comments 'Adding full bibliography for 7232953--7232976.cif.'
_cod_database_code 7232974
_shelx_shelxl_version_number 2014/7
_shelx_space_group_comment
;
The symmetry employed for this shelxl refinement is uniquely defined
by the following loop, which should always be used as a source of
symmetry information in preference to the above space-group names.
They are only intended as comments.
;

loop_
_space_group_symop_operation_xyz
'x, y, z'
'-x, -y, z+1/2'
'x+1/2, -y+1/2, z'
'-x+1/2, y+1/2, z+1/2'

loop_
_atom_site_label
_atom_site_type_symbol
_atom_site_fract_x
_atom_site_fract_y
_atom_site_fract_z
_atom_site_U_iso_or_equiv
_atom_site_adp_type
_atom_site_occupancy
_atom_site_site_symmetry_order
_atom_site_calc_flag
_atom_site_refinement_flags_posn
_atom_site_refinement_flags_adp
C1 C 0.3218(3) 0.4412(3) 0.43475(17) 0.0281(6) Uani 1 1 d . .
C2 C 0.1716(3) 0.4696(4) 0.45236(16) 0.0272(6) Uani 1 1 d . .
C3 C 0.0844(3) 0.5426(4) 0.39749(17) 0.0281(6) Uani 1 1 d . .
C4 C -0.0526(3) 0.5706(4) 0.41201(17) 0.0274(6) Uani 1 1 d . .
C5 C -0.1113(2) 0.5272(3) 0.48234(17) 0.0249(5) Uani 1 1 d . .
C6 C -0.2634(2) 0.5557(3) 0.49780(15) 0.0252(6) Uani 1 1 d . .
C7 C -0.0234(3) 0.4550(3) 0.53773(15) 0.0276(6) Uani 1 1 d . .
C8 C 0.1139(3) 0.4267(3) 0.52311(16) 0.0275(6) Uani 1 1 d . .
C9 C 0.5459(3) 0.5046(4) 0.24505(19) 0.0485(8) Uani 1 1 d . .
H9 H 0.4830 0.5906 0.2638 0.058 Uiso 1 1 calc R U
C10 C 0.5575(4) 0.4482(5) 0.1727(2) 0.0504(9) Uani 1 1 d . .
H10 H 0.5043 0.4865 0.1313 0.060 Uiso 1 1 calc R U
C11 C 0.7117(3) 0.3050(5) 0.24087(19) 0.0482(8) Uani 1 1 d . .
H11 H 0.7838 0.2277 0.2553 0.058 Uiso 1 1 calc R U
F1 F 0.13370(16) 0.5913(3) 0.32795(10) 0.0442(4) Uani 1 1 d . .
F2 F -0.12956(15) 0.6475(3) 0.35640(10) 0.0432(4) Uani 1 1 d . .
F3 F -0.07169(17) 0.4078(3) 0.60713(9) 0.0419(4) Uani 1 1 d . .
F4 F 0.19178(16) 0.3510(2) 0.57832(10) 0.0435(4) Uani 1 1 d . .
D1 D 0.657(5) 0.424(5) 0.337(3) 0.072(13) Uiso 1 1 d . .
D2 D 0.695(4) 0.265(5) 0.128(2) 0.066(12) Uiso 1 1 d . .
D3 D 0.480(5) 0.505(7) 0.477(2) 0.064(11) Uiso 1 1 d . .
N1 N 0.6431(3) 0.4132(4) 0.28656(18) 0.0475(7) Uani 1 1 d . .
N2 N 0.6627(3) 0.3229(4) 0.17102(16) 0.0423(6) Uani 1 1 d . .
O1 O -0.29791(19) 0.6351(3) 0.55754(11) 0.0382(5) Uani 1 1 d . .
O2 O -0.34451(18) 0.4914(3) 0.44777(11) 0.0358(5) Uani 1 1 d . .
O3 O 0.4025(2) 0.5149(3) 0.48703(13) 0.0392(5) Uani 1 1 d . .
O4 O 0.35982(19) 0.3606(3) 0.37838(12) 0.0427(5) Uani 1 1 d . .

loop_
_atom_site_aniso_label
_atom_site_aniso_U_11
_atom_site_aniso_U_22
_atom_site_aniso_U_33
_atom_site_aniso_U_23
_atom_site_aniso_U_13
_atom_site_aniso_U_12
C1 0.0217(13) 0.0344(13) 0.0280(16) 0.0021(12) 0.0003(11) 0.0010(10)
C2 0.0188(12) 0.0322(13) 0.0306(16) -0.0019(11) -0.0002(11) -0.0001(9)
C3 0.0230(13) 0.0360(13) 0.0252(14) 0.0021(11) 0.0002(11) -0.0030(10)
C4 0.0193(12) 0.0356(14) 0.0274(15) 0.0024(11) -0.0049(10) 0.0005(10)
C5 0.0178(11) 0.0298(12) 0.0271(14) -0.0045(10) -0.0023(11) -0.0021(9)
C6 0.0164(12) 0.0319(12) 0.0275(16) -0.0006(11) -0.0006(11) -0.0007(8)
C7 0.0234(13) 0.0360(14) 0.0236(15) -0.0007(10) 0.0019(10) -0.0024(10)
C8 0.0221(11) 0.0333(13) 0.0271(15) 0.0012(11) -0.0059(11) -0.0007(10)
C9 0.0478(19) 0.0585(18) 0.039(2) -0.0059(16) 0.0108(17) 0.0068(15)
C10 0.047(2) 0.072(2) 0.0315(19) 0.0072(17) -0.0037(15) 0.0053(15)
C11 0.0457(18) 0.0640(19) 0.035(2) 0.0030(16) 0.0007(16) 0.0066(15)
F1 0.0283(8) 0.0705(11) 0.0337(10) 0.0141(9) 0.0065(7) 0.0036(7)
F2 0.0270(8) 0.0668(11) 0.0357(10) 0.0159(8) -0.0043(7) 0.0063(7)
F3 0.0297(9) 0.0705(11) 0.0257(9) 0.0113(8) 0.0047(7) 0.0007(7)
F4 0.0266(8) 0.0683(11) 0.0357(10) 0.0124(9) -0.0065(7) 0.0071(7)
N1 0.0444(15) 0.0729(17) 0.0252(15) -0.0085(14) 0.0014(12) -0.0092(12)
N2 0.0466(15) 0.0534(15) 0.0267(14) -0.0098(13) 0.0067(12) -0.0008(11)
O1 0.0259(10) 0.0560(12) 0.0325(12) -0.0143(10) 0.0018(9) 0.0009(8)
O2 0.0170(9) 0.0592(12) 0.0313(11) -0.0126(10) -0.0014(8) -0.0011(7)
O3 0.0166(9) 0.0623(13) 0.0386(13) -0.0143(11) -0.0004(9) 0.0008(8)
O4 0.0283(10) 0.0637(13) 0.0360(14) -0.0158(11) 0.0030(9) 0.0031(9)

loop_
_atom_type_symbol
_atom_type_description
_atom_type_scat_dispersion_real
_atom_type_scat_dispersion_imag
_atom_type_scat_source
C C 0.0033 0.0016 'International Tables Vol C Tables 4.2.6.8 and 6.1.1.4'
H H 0.0000 0.0000 'International Tables Vol C Tables 4.2.6.8 and 6.1.1.4'
N N 0.0061 0.0033 'International Tables Vol C Tables 4.2.6.8 and 6.1.1.4'
O O 0.0106 0.0060 'International Tables Vol C Tables 4.2.6.8 and 6.1.1.4'
F F 0.0171 0.0103 'International Tables Vol C Tables 4.2.6.8 and 6.1.1.4'

loop_
_geom_angle_atom_site_label_1
_geom_angle_atom_site_label_2
_geom_angle_atom_site_label_3
_geom_angle
O4 C1 O3 125.3(2)
O4 C1 C2 122.1(3)
O3 C1 C2 112.6(2)
C3 C2 C8 116.7(2)
C3 C2 C1 120.5(3)
C8 C2 C1 122.8(2)
F1 C3 C4 118.2(2)
F1 C3 C2 120.1(2)
C4 C3 C2 121.7(3)
F2 C4 C3 118.0(3)
F2 C4 C5 120.0(2)
C3 C4 C5 122.0(2)
C4 C5 C7 116.3(2)
C4 C5 C6 121.8(2)
C7 C5 C6 121.9(3)
O1 C6 O2 125.6(2)
O1 C6 C5 118.5(2)
O2 C6 C5 115.9(2)
F3 C7 C8 118.0(2)
F3 C7 C5 120.3(2)
C8 C7 C5 121.7(2)
F4 C8 C7 118.5(2)
F4 C8 C2 119.9(2)
C7 C8 C2 121.6(2)
C10 C9 N1 107.2(3)
C9 C10 N2 106.7(3)
N1 C11 N2 108.7(3)
C11 N1 C9 108.9(3)
C11 N2 C10 108.5(3)

loop_
_geom_bond_atom_site_label_1
_geom_bond_atom_site_label_2
_geom_bond_distance
C1 O4 1.199(3)
C1 O3 1.314(3)
C1 C2 1.507(4)
C2 C3 1.381(4)
C2 C8 1.388(4)
C3 F1 1.348(3)
C3 C4 1.371(4)
C4 F2 1.343(3)
C4 C5 1.386(4)
C5 C7 1.390(4)
C5 C6 1.518(3)
C6 O1 1.233(3)
C6 O2 1.263(3)
C7 F3 1.339(3)
C7 C8 1.375(4)
C8 F4 1.340(3)
C9 C10 1.327(5)
C9 N1 1.360(4)
C10 N2 1.365(4)
C11 N1 1.299(4)
C11 N2 1.312(4)

loop_
_geom_hbond_atom_site_label_D
_geom_hbond_atom_site_label_H
_geom_hbond_atom_site_label_A
_geom_hbond_distance_DH
_geom_hbond_distance_HA
_geom_hbond_distance_DA
_geom_hbond_angle_DHA
_geom_hbond_site_symmetry_A
C10 H10 O1 0.93 2.54 3.279(4) 136.8 2_564
C11 H11 O4 0.93 2.35 3.037(4) 130.1 3
O3 D3 O2 0.78(4) 1.78(4) 2.560(2) 176(5) 1_655
N2 D2 O1 0.91(4) 1.84(4) 2.732(3) 166(3) 4_544
N1 D1 O2 0.90(5) 1.98(5) 2.863(4) 167(4) 1_655

loop_
_geom_torsion_atom_site_label_1
_geom_torsion_atom_site_label_2
_geom_torsion_atom_site_label_3
_geom_torsion_atom_site_label_4
_geom_torsion
O4 C1 C2 C3 -50.9(4)
O3 C1 C2 C3 128.6(3)
O4 C1 C2 C8 129.6(3)
O3 C1 C2 C8 -50.8(3)
C8 C2 C3 F1 178.6(2)
C1 C2 C3 F1 -0.9(4)
C8 C2 C3 C4 -0.3(4)
C1 C2 C3 C4 -179.7(2)
F1 C3 C4 F2 -0.9(4)
C2 C3 C4 F2 178.0(2)
F1 C3 C4 C5 -179.0(2)
C2 C3 C4 C5 -0.1(4)
F2 C4 C5 C7 -177.5(2)
C3 C4 C5 C7 0.6(4)
F2 C4 C5 C6 2.9(4)
C3 C4 C5 C6 -179.1(2)
C4 C5 C6 O1 -131.9(3)
C7 C5 C6 O1 48.5(3)
C4 C5 C6 O2 49.3(3)
C7 C5 C6 O2 -130.3(3)
C4 C5 C7 F3 -179.5(2)
C6 C5 C7 F3 0.1(4)
C4 C5 C7 C8 -0.6(4)
C6 C5 C7 C8 179.0(2)
F3 C7 C8 F4 1.0(4)
C5 C7 C8 F4 -177.8(2)
F3 C7 C8 C2 179.1(2)
C5 C7 C8 C2 0.3(4)
C3 C2 C8 F4 178.3(2)
C1 C2 C8 F4 -2.3(4)
C3 C2 C8 C7 0.2(4)
C1 C2 C8 C7 179.6(2)
N1 C9 C10 N2 -0.3(4)
N2 C11 N1 C9 0.0(4)
C10 C9 N1 C11 0.1(4)
N1 C11 N2 C10 -0.2(4)
C9 C10 N2 C11 0.3(4)
